data_4060851
loop_
_publ_author_name
'Teo, Shihui'
'Weng, Zhiqiang'
'Hor, T. S. Andy'

_publ_section_title
;
 1,1'-P/O-Ferrocenyl Ligands in Palladium-Catalyzed Suzuki Coupling
 of Aryl Chlorides
;
_journal_coden_ASTM ORGND7
_journal_issue 5
_journal_name_full Organometallics
_journal_page_first 1199
_journal_page_last 1205
_journal_paper_doi 10.1021/om050791j
_journal_volume 25
_journal_year 2006
_chemical_formula_sum 'C64 H74 Cl4 F10 Fe2 I2 O4 P2 Pd2'
_chemical_formula_weight 1879.27
_space_group_IT_number 2
_symmetry_cell_setting triclinic
_symmetry_space_group_name_Hall '-P 1'
_symmetry_space_group_name_H-M 'P -1'
_cell_angle_alpha 90.4090(10)
_cell_angle_beta 95.3170(10)
_cell_angle_gamma 94.3280(10)
_cell_formula_units_Z 1
_cell_length_a 10.6130(5)
_cell_length_b 12.0109(6)
_cell_length_c 13.3195(7)
_cell_measurement_temperature 293(2)
_cell_volume 1685.56(15)
_diffrn_ambient_temperature 293(2)
_exptl_crystal_density_diffrn 1.851
_cod_duplicate_entry 4074683
_cod_depositor_comments
;
The following automatic conversions were performed:
'_symmetry_cell_setting' value 'Triclinic' changed to 'triclinic'
according to '/home/saulius/struct/CIF-dictionaries/cif_core.dic'
dictionary named 'cif_core.dic' version 2.4.1 from 2010-06-29.

Automatic conversion script
Id: cif_fix_enum 1527 2010-12-29 10:47:43Z saulius 
;
_cod_database_code 4060851

loop_
_symmetry_equiv_pos_as_xyz
'x, y, z'
'-x, -y, -z'

loop_
_atom_site_label
_atom_site_type_symbol
_atom_site_fract_x
_atom_site_fract_y
_atom_site_fract_z
_atom_site_U_iso_or_equiv
_atom_site_adp_type
_atom_site_occupancy
_atom_site_symmetry_multiplicity
_atom_site_calc_flag
_atom_site_refinement_flags
_atom_site_disorder_assembly
_atom_site_disorder_group
Pd1 Pd 0.47322(4) 0.11206(4) 0.39728(3) 0.02241(15) Uani 1 1 d . . .
I1 I 0.65358(4) 0.07121(4) 0.54291(3) 0.03552(16) Uani 1 1 d . . .
Fe1 Fe 0.28772(9) 0.37010(9) 0.08812(8) 0.0371(3) Uani 1 1 d . A .
P1 P 0.32475(14) 0.15161(14) 0.27088(12) 0.0237(4) Uani 1 1 d . . .
C1 C 0.5875(6) 0.2489(5) 0.3636(5) 0.0263(14) Uani 1 1 d . . .
C2 C 0.6597(6) 0.2446(5) 0.2870(5) 0.0287(15) Uani 1 1 d . . .
F2 F 0.6588(4) 0.1546(3) 0.2263(3) 0.0410(10) Uani 1 1 d . . .
C3 C 0.7415(6) 0.3368(6) 0.2632(5) 0.0365(17) Uani 1 1 d . . .
F3 F 0.8132(4) 0.3325(4) 0.1853(4) 0.0575(13) Uani 1 1 d . . .
C4 C 0.7480(7) 0.4319(6) 0.3215(6) 0.0425(19) Uani 1 1 d . . .
F4 F 0.8249(5) 0.5212(4) 0.3015(4) 0.0627(14) Uani 1 1 d . . .
C5 C 0.6737(7) 0.4347(6) 0.4006(6) 0.0404(18) Uani 1 1 d . . .
F5 F 0.6807(5) 0.5275(4) 0.4578(4) 0.0637(14) Uani 1 1 d . . .
C6 C 0.5950(6) 0.3411(5) 0.4180(5) 0.0322(16) Uani 1 1 d . . .
F6 F 0.5250(4) 0.3501(4) 0.4995(3) 0.0509(11) Uani 1 1 d . . .
C7A C 0.0905(11) 0.5335(10) 0.1764(9) 0.056(4) Uani 0.70 1 d PD A 1
H7A H -0.0009 0.5414 0.1657 0.067 Uiso 0.70 1 calc PR A 1
C8A C 0.163(2) 0.6716(13) 0.2861(12) 0.107(7) Uani 0.70 1 d PDU A 1
H8A1 H 0.0990 0.7237 0.2953 0.129 Uiso 0.70 1 calc PR A 1
H8A2 H 0.2455 0.7088 0.3064 0.129 Uiso 0.70 1 calc PR A 1
C9A C 0.141(3) 0.5745(18) 0.3472(15) 0.084(6) Uani 0.70 1 d PDU A 1
H9A1 H 0.2150 0.5632 0.3938 0.101 Uiso 0.70 1 calc PR A 1
H9A2 H 0.0678 0.5797 0.3846 0.101 Uiso 0.70 1 calc PR A 1
O1A O 0.1204(14) 0.4879(15) 0.2716(11) 0.081(4) Uani 0.70 1 d PDU A 1
O2A O 0.1559(13) 0.6385(10) 0.1847(11) 0.108(5) Uani 0.70 1 d PDU A 1
C7B C 0.121(5) 0.537(4) 0.184(3) 0.100 Uiso 0.30 1 d PD A 2
H7B H 0.0445 0.5752 0.1635 0.120 Uiso 0.30 1 calc PR A 2
C8B C 0.243(4) 0.630(4) 0.295(3) 0.100 Uiso 0.30 1 d PD A 2
H8B1 H 0.2606 0.7068 0.3187 0.120 Uiso 0.30 1 calc PR A 2
H8B2 H 0.3171 0.5894 0.3148 0.120 Uiso 0.30 1 calc PR A 2
C9B C 0.129(7) 0.577(5) 0.339(4) 0.100 Uiso 0.30 1 d PD A 2
H9B1 H 0.1501 0.5530 0.4072 0.120 Uiso 0.30 1 calc PR A 2
H9B2 H 0.0629 0.6291 0.3392 0.120 Uiso 0.30 1 calc PR A 2
O1B O 0.089(5) 0.484(5) 0.273(4) 0.100 Uiso 0.30 1 d PD A 2
O2B O 0.216(3) 0.626(4) 0.190(3) 0.100 Uiso 0.30 1 d PD A 2
C10 C 0.3715(6) 0.2680(5) 0.1938(5) 0.0280(14) Uani 1 1 d . . .
C11 C 0.4310(7) 0.2637(7) 0.1010(5) 0.0390(17) Uani 1 1 d . . .
H11 H 0.4358 0.1968 0.0594 0.047 Uiso 1 1 calc R . .
C12 C 0.4798(7) 0.3725(7) 0.0798(6) 0.048(2) Uani 1 1 d . . .
H12 H 0.5245 0.3941 0.0209 0.057 Uiso 1 1 calc R . .
C13 C 0.4516(7) 0.4455(7) 0.1569(6) 0.049(2) Uani 1 1 d . . .
H13 H 0.4744 0.5260 0.1615 0.058 Uiso 1 1 calc R . .
C14 C 0.3865(6) 0.3820(6) 0.2265(6) 0.0374(17) Uani 1 1 d . . .
H14 H 0.3553 0.4114 0.2877 0.045 Uiso 1 1 calc R . .
C15 C 0.1424(10) 0.3128(9) -0.0134(8) 0.077(3) Uani 1 1 d . . .
H15 H 0.1273 0.2381 -0.0443 0.092 Uiso 1 1 calc R . .
C16 C 0.2135(9) 0.4112(9) -0.0517(6) 0.065(3) Uani 1 1 d . . .
H16 H 0.2567 0.4160 -0.1136 0.077 Uiso 1 1 calc R . .
C17 C 0.2006(8) 0.4962(8) 0.0155(7) 0.057(2) Uani 1 1 d . A .
H17 H 0.2397 0.5723 0.0106 0.069 Uiso 1 1 calc R . .
C18 C 0.1312(8) 0.4603(9) 0.0924(7) 0.058(2) Uani 1 1 d D . .
C19 C 0.0946(7) 0.3518(9) 0.0728(7) 0.055(2) Uani 1 1 d . A .
H19 H 0.0439 0.3048 0.1163 0.066 Uiso 1 1 calc R . .
C20 C 0.2866(6) 0.0273(6) 0.1886(5) 0.0329(16) Uani 1 1 d . . .
H20 H 0.2421 -0.0276 0.2296 0.039 Uiso 1 1 calc R . .
C21 C 0.4059(7) -0.0270(6) 0.1625(6) 0.0388(17) Uani 1 1 d . . .
H21A H 0.4544 0.0229 0.1209 0.047 Uiso 1 1 calc R . .
H21B H 0.4588 -0.0406 0.2238 0.047 Uiso 1 1 calc R . .
C22 C 0.3678(9) -0.1376(7) 0.1056(7) 0.055(2) Uani 1 1 d . . .
H22A H 0.4433 -0.1682 0.0846 0.067 Uiso 1 1 calc R . .
H22B H 0.3294 -0.1903 0.1507 0.067 Uiso 1 1 calc R . .
C23 C 0.2759(11) -0.1238(9) 0.0142(7) 0.075(3) Uani 1 1 d . . .
H23A H 0.2510 -0.1964 -0.0167 0.090 Uiso 1 1 calc R . .
H23B H 0.3176 -0.0781 -0.0345 0.090 Uiso 1 1 calc R . .
C24 C 0.1580(9) -0.0698(8) 0.0406(7) 0.060(2) Uani 1 1 d . . .
H24A H 0.1108 -0.1190 0.0835 0.072 Uiso 1 1 calc R . .
H24B H 0.1039 -0.0579 -0.0206 0.072 Uiso 1 1 calc R . .
C25 C 0.1956(8) 0.0420(7) 0.0951(6) 0.048(2) Uani 1 1 d . . .
H25A H 0.2357 0.0934 0.0498 0.058 Uiso 1 1 calc R . .
H25B H 0.1200 0.0739 0.1146 0.058 Uiso 1 1 calc R . .
C26 C 0.1740(6) 0.1887(6) 0.3184(5) 0.0287(15) Uani 1 1 d . . .
H26 H 0.1338 0.2377 0.2686 0.034 Uiso 1 1 calc R . .
C31 C 0.2003(7) 0.2551(7) 0.4175(6) 0.050(2) Uani 1 1 d . . .
H31A H 0.2602 0.3186 0.4086 0.060 Uiso 1 1 calc R . .
H31B H 0.2381 0.2083 0.4692 0.060 Uiso 1 1 calc R . .
C30 C 0.0765(8) 0.2968(8) 0.4518(8) 0.070(3) Uani 1 1 d . . .
H30A H 0.0948 0.3362 0.5159 0.084 Uiso 1 1 calc R . .
H30B H 0.0420 0.3483 0.4027 0.084 Uiso 1 1 calc R . .
C29 C -0.0187(8) 0.2010(8) 0.4624(7) 0.061(3) Uani 1 1 d . . .
H29A H -0.0977 0.2289 0.4789 0.073 Uiso 1 1 calc R . .
H29B H 0.0117 0.1545 0.5174 0.073 Uiso 1 1 calc R . .
C28 C -0.0427(7) 0.1312(7) 0.3666(7) 0.049(2) Uani 1 1 d . . .
H28A H -0.1017 0.0677 0.3777 0.058 Uiso 1 1 calc R . .
H28B H -0.0820 0.1755 0.3136 0.058 Uiso 1 1 calc R . .
C27 C 0.0775(6) 0.0895(6) 0.3326(6) 0.0391(17) Uani 1 1 d . . .
H27A H 0.0582 0.0483 0.2695 0.047 Uiso 1 1 calc R . .
H27B H 0.1134 0.0396 0.3825 0.047 Uiso 1 1 calc R . .
C1S C 0.7138(17) 0.8464(16) 0.2995(11) 0.112(7) Uani 0.70 1 d PD B 1
H1S1 H 0.6761 0.9071 0.3312 0.135 Uiso 0.70 1 calc PR B 1
H1S2 H 0.7850 0.8264 0.3450 0.135 Uiso 0.70 1 calc PR B 1
Cl1 Cl 0.6082(7) 0.7385(6) 0.2878(5) 0.151(3) Uani 0.70 1 d PD B 1
Cl2 Cl 0.7673(11) 0.8916(7) 0.1982(7) 0.205(4) Uani 0.70 1 d PD B 1
C2S C 0.913(3) 0.745(4) 0.191(3) 0.150 Uiso 0.30 1 d PD C 2
H2S1 H 0.9245 0.7684 0.1230 0.180 Uiso 0.30 1 calc PR C 2
H2S2 H 0.8668 0.6721 0.1907 0.180 Uiso 0.30 1 calc PR C 2
Cl3 Cl 0.8498(16) 0.8385(15) 0.2571(14) 0.149(6) Uiso 0.30 1 d PD C 2
Cl4 Cl 1.0526(18) 0.7521(19) 0.2688(17) 0.196(8) Uiso 0.30 1 d PD C 2

loop_
_atom_site_aniso_label
_atom_site_aniso_U_11
_atom_site_aniso_U_22
_atom_site_aniso_U_33
_atom_site_aniso_U_23
_atom_site_aniso_U_13
_atom_site_aniso_U_12
Pd1 0.0202(3) 0.0234(3) 0.0229(3) 0.00440(19) 0.00059(19) -0.00127(19)
I1 0.0272(2) 0.0354(3) 0.0401(3) 0.0164(2) -0.00872(19) -0.01012(18)
Fe1 0.0291(5) 0.0463(6) 0.0358(6) 0.0186(5) -0.0003(4) 0.0044(5)
P1 0.0192(8) 0.0297(9) 0.0213(8) 0.0033(7) -0.0011(6) -0.0003(7)
C1 0.027(3) 0.031(4) 0.021(3) 0.009(3) -0.004(3) 0.010(3)
C2 0.021(3) 0.028(4) 0.036(4) 0.009(3) -0.006(3) 0.003(3)
F2 0.040(2) 0.042(2) 0.041(2) -0.006(2) 0.0110(19) -0.0048(19)
C3 0.031(4) 0.042(4) 0.038(4) 0.010(3) 0.010(3) 0.000(3)
F3 0.050(3) 0.068(3) 0.055(3) 0.010(2) 0.022(2) -0.012(2)
C4 0.035(4) 0.040(4) 0.050(5) 0.008(4) -0.002(4) -0.007(3)
F4 0.061(3) 0.041(3) 0.083(4) 0.010(3) 0.015(3) -0.024(2)
C5 0.045(4) 0.030(4) 0.045(4) -0.007(3) -0.001(4) -0.002(3)
F5 0.070(3) 0.037(3) 0.082(4) -0.020(3) 0.008(3) -0.012(2)
C6 0.024(3) 0.027(4) 0.045(4) 0.014(3) 0.000(3) -0.002(3)
F6 0.052(3) 0.047(3) 0.056(3) -0.010(2) 0.023(2) -0.006(2)
C7A 0.035(7) 0.048(7) 0.081(10) 0.002(7) -0.014(7) 0.008(6)
C8A 0.190(19) 0.048(9) 0.085(12) -0.028(9) 0.044(13) -0.021(11)
C9A 0.090(13) 0.091(12) 0.069(10) -0.036(10) 0.001(9) 0.009(9)
O1A 0.113(12) 0.088(8) 0.050(5) 0.015(6) 0.021(7) 0.052(8)
O2A 0.153(13) 0.057(7) 0.106(9) -0.005(6) 0.020(10) -0.039(9)
C10 0.023(3) 0.031(4) 0.029(4) 0.011(3) 0.000(3) 0.003(3)
C11 0.037(4) 0.052(5) 0.030(4) 0.012(3) 0.009(3) 0.006(3)
C12 0.030(4) 0.067(6) 0.047(5) 0.036(4) 0.006(3) 0.004(4)
C13 0.036(4) 0.051(5) 0.055(5) 0.032(4) -0.007(4) -0.011(4)
C14 0.030(4) 0.044(4) 0.037(4) 0.009(3) -0.001(3) -0.004(3)
C15 0.078(7) 0.068(7) 0.074(7) -0.017(6) -0.061(6) 0.023(6)
C16 0.066(6) 0.097(8) 0.030(5) 0.023(5) -0.008(4) 0.024(6)
C17 0.051(5) 0.067(6) 0.055(5) 0.036(5) 0.000(4) 0.016(4)
C18 0.048(5) 0.074(7) 0.054(5) 0.015(5) 0.000(4) 0.026(5)
C19 0.033(4) 0.079(7) 0.051(5) 0.014(5) -0.008(4) 0.003(4)
C20 0.034(4) 0.033(4) 0.030(4) -0.004(3) 0.002(3) -0.006(3)
C21 0.039(4) 0.042(4) 0.035(4) -0.003(3) 0.008(3) 0.000(3)
C22 0.065(6) 0.049(5) 0.055(5) -0.017(4) 0.016(5) 0.010(4)
C23 0.100(8) 0.075(7) 0.049(6) -0.033(5) 0.008(6) -0.005(6)
C24 0.063(6) 0.070(6) 0.042(5) -0.015(4) -0.009(4) -0.010(5)
C25 0.046(5) 0.059(5) 0.036(4) -0.003(4) -0.009(4) -0.001(4)
C26 0.023(3) 0.033(4) 0.031(4) 0.010(3) 0.007(3) 0.002(3)
C31 0.036(4) 0.047(5) 0.065(5) -0.025(4) 0.023(4) -0.018(4)
C30 0.055(6) 0.059(6) 0.099(8) -0.038(6) 0.043(5) -0.019(4)
C29 0.038(5) 0.071(6) 0.077(6) -0.013(5) 0.029(4) -0.006(4)
C28 0.027(4) 0.040(4) 0.079(6) -0.002(4) 0.015(4) -0.006(3)
C27 0.030(4) 0.035(4) 0.051(5) -0.005(3) 0.007(3) -0.005(3)
C1S 0.121(17) 0.17(2) 0.054(10) -0.013(12) 0.007(10) 0.035(15)
Cl1 0.165(6) 0.141(5) 0.164(6) 0.070(5) 0.063(5) 0.065(5)
Cl2 0.291(12) 0.149(7) 0.176(8) -0.022(6) 0.007(8) 0.044(7)

loop_
_geom_bond_atom_site_label_1
_geom_bond_atom_site_label_2
_geom_bond_distance
_geom_bond_site_symmetry_2
_geom_bond_publ_flag
Pd1 C1 2.046(7) . ?
Pd1 P1 2.2751(16) . ?
Pd1 I1 2.6585(6) 2_656 ?
Pd1 I1 2.6710(6) . ?
I1 Pd1 2.6585(6) 2_656 ?
Fe1 C15 2.030(8) . ?
Fe1 C14 2.033(7) . ?
Fe1 C16 2.033(8) . ?
Fe1 C13 2.034(8) . ?
Fe1 C19 2.036(8) . ?
Fe1 C17 2.038(8) . ?
Fe1 C12 2.050(7) . ?
Fe1 C11 2.055(7) . ?
Fe1 C18 2.055(8) . ?
Fe1 C10 2.058(6) . ?
P1 C10 1.806(6) . ?
P1 C20 1.844(7) . ?
P1 C26 1.857(6) . ?
C1 C6 1.312(9) . ?
C1 C2 1.335(9) . ?
C2 F2 1.344(8) . ?
C2 C3 1.411(9) . ?
C3 F3 1.345(8) . ?
C3 C4 1.370(11) . ?
C4 F4 1.341(8) . ?
C4 C5 1.374(11) . ?
C5 F5 1.339(8) . ?
C5 C6 1.383(10) . ?
C6 F6 1.380(8) . ?
C7A O2A 1.392(9) . ?
C7A O1A 1.403(9) . ?
C7A C18 1.530(14) . ?
C8A O2A 1.399(14) . ?
C8A C9A 1.443(17) . ?
C9A O1A 1.433(13) . ?
C7B O2B 1.401(10) . ?
C7B O1B 1.406(10) . ?
C7B C18 1.54(2) . ?
C8B O2B 1.405(19) . ?
C8B C9B 1.50(2) . ?
C9B O1B 1.44(2) . ?
C10 C14 1.427(10) . ?
C10 C11 1.442(9) . ?
C11 C12 1.409(11) . ?
C12 C13 1.413(12) . ?
C13 C14 1.403(10) . ?
C15 C19 1.389(14) . ?
C15 C16 1.474(15) . ?
C16 C17 1.376(13) . ?
C17 C18 1.370(12) . ?
C18 C19 1.348(13) . ?
C20 C25 1.523(10) . ?
C20 C21 1.534(10) . ?
C21 C22 1.533(10) . ?
C22 C23 1.505(13) . ?
C23 C24 1.519(13) . ?
C24 C25 1.531(11) . ?
C26 C31 1.530(10) . ?
C26 C27 1.535(9) . ?
C31 C30 1.547(11) . ?
C30 C29 1.489(11) . ?
C29 C28 1.512(12) . ?
C28 C27 1.511(10) . ?
C1S Cl2 1.595(14) . ?
C1S Cl1 1.645(15) . ?
C2S Cl3 1.64(2) . ?
C2S Cl4 1.72(2) . ?
Cl3 Cl4 2.452(17) . ?
